data_8101897
loop_
_publ_author_name
'Chen, Q.'

_publ_section_title
;
Crystal structure of bis[N-cyclohexyl-4-nitrosalicylaldiminato]copper(II), 
Cu(C~13~H~15~N~2~O~3~)~2~
;
_journal_issue 4
_journal_name_full 'Zeitschrift f\"ur Kristallographie - New Crystal Structures'
_journal_page_first 635
_journal_page_last 636
_journal_volume 220
_journal_year 2005
_chemical_formula_structural Cu(C13H15N2O3)2
_chemical_formula_sum 'C26 H30 Cu N4 O6'
_chemical_formula_weight 558.08
_chemical_name_systematic
; 
 bis[N-cyclohexyl-4-nitrosalicylaldiminato]copper(II) 
;
_space_group_IT_number 2
_symmetry_cell_setting triclinic
_symmetry_space_group_name_Hall '-P 1'
_symmetry_space_group_name_H-M 'P -1'
_atom_sites_solution_hydrogens geom
_atom_sites_solution_primary direct
_atom_sites_solution_secondary difmap
_audit_creation_method SHELXL-97
_cell_angle_alpha 113.746(2)
_cell_angle_beta 104.388(2)
_cell_angle_gamma 94.983(2)
_cell_formula_units_Z 2
_cell_length_a 10.765(2)
_cell_length_b 11.113(2)
_cell_length_c 12.441(2)
_cell_measurement_reflns_used 1791
_cell_measurement_temperature 298(2)
_cell_measurement_theta_max 23.54
_cell_measurement_theta_min 2.21
_cell_volume 1289.9(4)
_computing_cell_refinement 'Siemens XSCANS'
_computing_data_collection 'Siemens XSCANS'
_computing_data_reduction 'Siemens SHELXTL'
_computing_molecular_graphics 'Siemens SHELXTL'
_computing_publication_material 'Siemens SHELXTL'
_computing_structure_refinement 'SHELXL-97 (Sheldrick, 1997)'
_computing_structure_solution 'SHELXS-97 (Sheldrick, 1997)'
_diffrn_ambient_temperature 298(2)
_diffrn_measured_fraction_theta_full 0.980
_diffrn_measured_fraction_theta_max 0.980
_diffrn_measurement_device_type 'Siemens P4'
_diffrn_measurement_method omega
_diffrn_radiation_monochromator graphite
_diffrn_radiation_source 'fine-focus sealed tube'
_diffrn_radiation_type MoK\a
_diffrn_radiation_wavelength 0.71073
_diffrn_reflns_av_R_equivalents 0.0469
_diffrn_reflns_av_sigmaI/netI 0.0836
_diffrn_reflns_limit_h_max 13
_diffrn_reflns_limit_h_min -13
_diffrn_reflns_limit_k_max 14
_diffrn_reflns_limit_k_min -14
_diffrn_reflns_limit_l_max 15
_diffrn_reflns_limit_l_min -15
_diffrn_reflns_number 10917
_diffrn_reflns_theta_full 27.00
_diffrn_reflns_theta_max 27.00
_diffrn_reflns_theta_min 1.88
_exptl_absorpt_coefficient_mu 0.895
_exptl_absorpt_correction_T_max 0.9400
_exptl_absorpt_correction_T_min 0.8555
_exptl_absorpt_correction_type empirical
_exptl_crystal_colour blue
_exptl_crystal_density_diffrn 1.437
_exptl_crystal_density_method 'not measured'
_exptl_crystal_description block
_exptl_crystal_F_000 582
_exptl_crystal_size_max 0.18
_exptl_crystal_size_mid 0.10
_exptl_crystal_size_min 0.07
_refine_diff_density_max 0.498
_refine_diff_density_min -0.255
_refine_diff_density_rms 0.062
_refine_ls_extinction_method none
_refine_ls_goodness_of_fit_ref 1.057
_refine_ls_hydrogen_treatment constr
_refine_ls_matrix_type full
_refine_ls_number_parameters 334
_refine_ls_number_reflns 5519
_refine_ls_number_restraints 0
_refine_ls_restrained_S_all 1.057
_refine_ls_R_factor_all 0.0958
_refine_ls_R_factor_gt 0.0662
_refine_ls_shift/su_max 0.001
_refine_ls_shift/su_mean 0.000
_refine_ls_structure_factor_coef Fsqd
_refine_ls_weighting_details 'calc w=1/[\s^2^(Fo^2^)+(0.0380P)^2^+0.0000P] where P=(Fo^2^+2Fc^2^)/3'
_refine_ls_weighting_scheme calc
_refine_ls_wR_factor_gt 0.1107
_refine_ls_wR_factor_ref 0.1234
_reflns_number_gt 3974
_reflns_number_total 5519
_reflns_threshold_expression >2sigma(I)
_cod_data_source_file 1267-1688.cff
_cod_data_source_block a
_cod_depositor_comments
;
The following automatic conversions were performed:
'_symmetry_cell_setting' value 'Triclinic' changed to 'triclinic'
according to '/home/saulius/struct/CIF-dictionaries/cif_core.dic'
dictionary named 'cif_core.dic' version 2.4.1 from 2010-06-29.

Automatic conversion script
Id: cif_fix_enum 1555 2011-01-17 13:19:09Z saulius 
;
_cod_original_cell_volume 1289.9(3)
_cod_original_sg_symbol_H-M P-1
_cod_database_code 8101897

loop_
_symmetry_equiv_pos_as_xyz
'x, y, z'
'-x, -y, -z'

loop_
_atom_site_label
_atom_site_type_symbol
_atom_site_fract_x
_atom_site_fract_y
_atom_site_fract_z
_atom_site_U_iso_or_equiv
_atom_site_adp_type
_atom_site_occupancy
_atom_site_symmetry_multiplicity
_atom_site_Wyckoff_symbol
_atom_site_calc_flag
_atom_site_refinement_flags
_atom_site_disorder_assembly
_atom_site_disorder_group
Cu1 Cu 0.96593(4) 0.79151(5) 0.59573(4) 0.03830(15) Uani 1 2 i d . . .
O1 O 0.3525(3) 0.8184(4) 0.1936(3) 0.0763(10) Uani 1 2 i d . . .
O2 O 0.3261(3) 0.6134(3) 0.0580(3) 0.0806(10) Uani 1 2 i d . . .
O3 O 0.8560(2) 0.6670(3) 0.4325(2) 0.0490(7) Uani 1 2 i d . . .
O4 O 1.5672(3) 0.7759(4) 1.0243(3) 0.0765(10) Uani 1 2 i d . . .
O5 O 1.6883(3) 0.8979(3) 0.9747(3) 0.0744(10) Uani 1 2 i d . . .
O6 O 1.1478(2) 0.8532(3) 0.6228(2) 0.0494(7) Uani 1 2 i d . . .
N1 N 0.3879(3) 0.7104(4) 0.1557(3) 0.0553(9) Uani 1 2 i d . . .
N2 N 0.8641(3) 0.9368(3) 0.6148(3) 0.0397(7) Uani 1 2 i d . . .
N3 N 1.5818(3) 0.8384(4) 0.9643(3) 0.0546(9) Uani 1 2 i d . . .
N4 N 0.9941(3) 0.6999(3) 0.7062(3) 0.0377(7) Uani 1 2 i d . . .
C1 C 0.7459(4) 0.6807(4) 0.3723(3) 0.0398(9) Uani 1 2 i d . . .
C2 C 0.6931(4) 0.7987(4) 0.4159(3) 0.0391(9) Uani 1 2 i d . . .
C3 C 0.5743(4) 0.8035(4) 0.3422(3) 0.0431(9) Uani 1 2 i d . . .
H3 H 0.5393 0.8798 0.3701 0.052 Uiso 1 2 i calc R . .
C4 C 0.5087(4) 0.6993(4) 0.2308(3) 0.0421(9) Uani 1 2 i d . . .
C5 C 0.5571(4) 0.5825(4) 0.1868(4) 0.0510(11) Uani 1 2 i d . . .
H5 H 0.5114 0.5109 0.1107 0.061 Uiso 1 2 i calc R . .
C6 C 0.6722(4) 0.5754(4) 0.2572(4) 0.0506(11) Uani 1 2 i d . . .
H6 H 0.7038 0.4970 0.2278 0.061 Uiso 1 2 i calc R . .
C7 C 0.7556(4) 0.9167(4) 0.5319(3) 0.0432(9) Uani 1 2 i d . . .
H7 H 0.7115 0.9872 0.5484 0.052 Uiso 1 2 i calc R . .
C8 C 0.9067(4) 1.0700(4) 0.7232(3) 0.0430(9) Uani 1 2 i d . . .
H8 H 0.8285 1.1071 0.7323 0.052 Uiso 1 2 i calc R . .
C9 C 0.9698(5) 1.0573(4) 0.8392(4) 0.0658(13) Uani 1 2 i d . . .
H9A H 1.0463 1.0184 0.8317 0.079 Uiso 1 2 i calc R . .
H9B H 0.9086 0.9977 0.8508 0.079 Uiso 1 2 i calc R . .
C10 C 1.0104(5) 1.1943(4) 0.9502(4) 0.0718(14) Uani 1 2 i d . . .
H10A H 0.9326 1.2282 0.9627 0.086 Uiso 1 2 i calc R . .
H10B H 1.0556 1.1849 1.0234 0.086 Uiso 1 2 i calc R . .
C11 C 1.0985(4) 1.2935(4) 0.9339(4) 0.0677(14) Uani 1 2 i d . . .
H11A H 1.1813 1.2659 0.9323 0.081 Uiso 1 2 i calc R . .
H11B H 1.1164 1.3812 1.0034 0.081 Uiso 1 2 i calc R . .
C12 C 1.0361(5) 1.3034(4) 0.8152(4) 0.0682(14) Uani 1 2 i d . . .
H12A H 1.0975 1.3630 0.8038 0.082 Uiso 1 2 i calc R . .
H12B H 0.9589 1.3416 0.8209 0.082 Uiso 1 2 i calc R . .
C13 C 0.9969(5) 1.1649(4) 0.7037(4) 0.0624(12) Uani 1 2 i d . . .
H13A H 0.9532 1.1728 0.6294 0.075 Uiso 1 2 i calc R . .
H13B H 1.0748 1.1299 0.6933 0.075 Uiso 1 2 i calc R . .
C14 C 1.2326(4) 0.7828(4) 0.7818(3) 0.0388(9) Uani 1 2 i d . . .
C15 C 1.2447(4) 0.8461(4) 0.7037(3) 0.0425(9) Uani 1 2 i d . . .
C16 C 1.3733(4) 0.9050(4) 0.7180(4) 0.0573(12) Uani 1 2 i d . . .
H16 H 1.3843 0.9465 0.6683 0.069 Uiso 1 2 i calc R . .
C17 C 1.4815(4) 0.9035(4) 0.8014(4) 0.0560(11) Uani 1 2 i d . . .
H17 H 1.5646 0.9437 0.8087 0.067 Uiso 1 2 i calc R . .
C18 C 1.4663(4) 0.8411(4) 0.8756(4) 0.0446(10) Uani 1 2 i d . . .
C19 C 1.3451(4) 0.7834(4) 0.8671(3) 0.0424(9) Uani 1 2 i d . . .
H19 H 1.3373 0.7439 0.9189 0.051 Uiso 1 2 i calc R . .
C20 C 1.1096(4) 0.7122(4) 0.7750(3) 0.0402(9) Uani 1 2 i d . . .
H20 H 1.1148 0.6705 0.8269 0.048 Uiso 1 2 i calc R . .
C21 C 0.8846(3) 0.6127(4) 0.7085(3) 0.0412(9) Uani 1 2 i d . . .
H21 H 0.9105 0.6076 0.7876 0.049 Uiso 1 2 i calc R . .
C22 C 0.8585(4) 0.4717(4) 0.6063(4) 0.0484(10) Uani 1 2 i d . . .
H22A H 0.9363 0.4344 0.6180 0.058 Uiso 1 2 i calc R . .
H22B H 0.8400 0.4752 0.5273 0.058 Uiso 1 2 i calc R . .
C23 C 0.7433(4) 0.3809(4) 0.6048(4) 0.0557(11) Uani 1 2 i d . . .
H23A H 0.7648 0.3703 0.6806 0.067 Uiso 1 2 i calc R . .
H23B H 0.7257 0.2928 0.5359 0.067 Uiso 1 2 i calc R . .
C24 C 0.6215(4) 0.4418(4) 0.5929(4) 0.0548(11) Uani 1 2 i d . . .
H24A H 0.5969 0.4471 0.5147 0.066 Uiso 1 2 i calc R . .
H24B H 0.5491 0.3844 0.5939 0.066 Uiso 1 2 i calc R . .
C25 C 0.6474(4) 0.5800(4) 0.6971(4) 0.0542(11) Uani 1 2 i d . . .
H25A H 0.6657 0.5739 0.7748 0.065 Uiso 1 2 i calc R . .
H25B H 0.5700 0.6179 0.6866 0.065 Uiso 1 2 i calc R . .
C26 C 0.7629(3) 0.6716(4) 0.7005(4) 0.0468(10) Uani 1 2 i d . . .
H26A H 0.7405 0.6859 0.6267 0.056 Uiso 1 2 i calc R . .
H26B H 0.7809 0.7583 0.7714 0.056 Uiso 1 2 i calc R . .

loop_
_atom_site_aniso_label
_atom_site_aniso_U_11
_atom_site_aniso_U_22
_atom_site_aniso_U_33
_atom_site_aniso_U_23
_atom_site_aniso_U_13
_atom_site_aniso_U_12
Cu1 0.0356(3) 0.0447(3) 0.0359(3) 0.0207(2) 0.0063(2) 0.0142(2)
O1 0.0500(19) 0.093(3) 0.082(2) 0.039(2) 0.0083(17) 0.0283(19)
O2 0.059(2) 0.087(3) 0.061(2) 0.0242(19) -0.0183(17) -0.0043(18)
O3 0.0484(16) 0.0506(17) 0.0420(16) 0.0167(13) 0.0065(13) 0.0212(13)
O4 0.053(2) 0.105(3) 0.079(2) 0.056(2) 0.0066(18) 0.0217(19)
O5 0.0336(17) 0.083(2) 0.093(3) 0.036(2) 0.0022(17) 0.0063(16)
O6 0.0415(16) 0.0615(18) 0.0545(17) 0.0372(15) 0.0100(13) 0.0112(13)
N1 0.038(2) 0.067(3) 0.055(2) 0.030(2) 0.0033(18) 0.0015(19)
N2 0.0419(18) 0.0385(18) 0.0314(17) 0.0121(14) 0.0054(14) 0.0066(14)
N3 0.037(2) 0.052(2) 0.058(2) 0.0131(19) 0.0060(18) 0.0096(17)
N4 0.0314(16) 0.0402(18) 0.0384(18) 0.0156(15) 0.0085(14) 0.0082(14)
C1 0.042(2) 0.043(2) 0.035(2) 0.0188(18) 0.0088(18) 0.0127(18)
C2 0.039(2) 0.040(2) 0.036(2) 0.0182(18) 0.0073(17) 0.0048(17)
C3 0.039(2) 0.046(2) 0.044(2) 0.021(2) 0.0105(19) 0.0077(18)
C4 0.032(2) 0.053(3) 0.039(2) 0.024(2) 0.0044(17) 0.0032(18)
C5 0.053(3) 0.048(3) 0.038(2) 0.012(2) 0.006(2) 0.001(2)
C6 0.053(3) 0.044(2) 0.042(2) 0.010(2) 0.008(2) 0.015(2)
C7 0.042(2) 0.041(2) 0.047(2) 0.0203(19) 0.0105(19) 0.0131(18)
C8 0.041(2) 0.042(2) 0.038(2) 0.0090(18) 0.0122(18) 0.0108(18)
C9 0.095(4) 0.051(3) 0.039(3) 0.016(2) 0.010(2) 0.006(3)
C10 0.097(4) 0.064(3) 0.037(3) 0.015(2) 0.007(3) 0.008(3)
C11 0.059(3) 0.055(3) 0.056(3) 0.005(2) -0.002(2) 0.009(2)
C12 0.085(4) 0.051(3) 0.057(3) 0.021(2) 0.014(3) -0.001(2)
C13 0.080(3) 0.052(3) 0.049(3) 0.018(2) 0.019(2) 0.005(2)
C14 0.037(2) 0.036(2) 0.040(2) 0.0159(18) 0.0066(17) 0.0083(17)
C15 0.039(2) 0.042(2) 0.042(2) 0.0161(19) 0.0082(18) 0.0109(18)
C16 0.047(3) 0.062(3) 0.069(3) 0.040(3) 0.013(2) 0.000(2)
C17 0.039(2) 0.056(3) 0.065(3) 0.024(2) 0.011(2) 0.000(2)
C18 0.031(2) 0.046(2) 0.049(2) 0.017(2) 0.0048(18) 0.0096(18)
C19 0.042(2) 0.039(2) 0.041(2) 0.0152(18) 0.0083(18) 0.0117(18)
C20 0.042(2) 0.042(2) 0.038(2) 0.0190(18) 0.0103(18) 0.0097(18)
C21 0.040(2) 0.047(2) 0.037(2) 0.0198(19) 0.0090(18) 0.0097(18)
C22 0.045(2) 0.049(3) 0.053(3) 0.022(2) 0.018(2) 0.0131(19)
C23 0.055(3) 0.048(3) 0.058(3) 0.020(2) 0.014(2) 0.006(2)
C24 0.040(2) 0.062(3) 0.054(3) 0.025(2) 0.006(2) -0.006(2)
C25 0.037(2) 0.070(3) 0.056(3) 0.027(2) 0.017(2) 0.010(2)
C26 0.042(2) 0.047(2) 0.049(2) 0.018(2) 0.0136(19) 0.0145(19)

loop_
_atom_type_symbol
_atom_type_description
_atom_type_scat_dispersion_real
_atom_type_scat_dispersion_imag
_atom_type_scat_source
C C 0.0033 0.0016 'International Tables Vol C Tables 4.2.6.8 and 6.1.1.4'
H H 0.0000 0.0000 'International Tables Vol C Tables 4.2.6.8 and 6.1.1.4'
N N 0.0061 0.0033 'International Tables Vol C Tables 4.2.6.8 and 6.1.1.4'
O O 0.0106 0.0060 'International Tables Vol C Tables 4.2.6.8 and 6.1.1.4'
Cu Cu 0.3201 1.2651 'International Tables Vol C Tables 4.2.6.8 and 6.1.1.4'

loop_
_geom_angle_atom_site_label_1
_geom_angle_atom_site_label_2
_geom_angle_atom_site_label_3
_geom_angle
_geom_angle_site_symmetry_1
_geom_angle_site_symmetry_3
_geom_angle_publ_flag
O6 Cu1 O3 119.41(12) . . ?
O6 Cu1 N4 96.33(11) . . ?
O3 Cu1 N4 110.07(12) . . ?
O6 Cu1 N2 112.69(12) . . ?
O3 Cu1 N2 96.24(11) . . ?
N4 Cu1 N2 123.93(12) . . ?
C1 O3 Cu1 126.4(2) . . ?
C15 O6 Cu1 125.5(2) . . ?
O2 N1 O1 123.1(4) . . ?
O2 N1 C4 119.0(4) . . ?
O1 N1 C4 117.9(4) . . ?
C7 N2 C8 116.7(3) . . ?
C7 N2 Cu1 120.4(3) . . ?
C8 N2 Cu1 122.9(2) . . ?
O5 N3 O4 123.6(4) . . ?
O5 N3 C18 117.9(4) . . ?
O4 N3 C18 118.5(3) . . ?
C20 N4 C21 117.8(3) . . ?
C20 N4 Cu1 120.6(3) . . ?
C21 N4 Cu1 121.5(2) . . ?
O3 C1 C6 119.4(3) . . ?
O3 C1 C2 123.7(3) . . ?
C6 C1 C2 116.9(3) . . ?
C3 C2 C1 118.9(3) . . ?
C3 C2 C7 116.6(3) . . ?
C1 C2 C7 124.5(3) . . ?
C4 C3 C2 121.4(4) . . ?
C4 C3 H3 119.3 . . ?
C2 C3 H3 119.3 . . ?
C3 C4 C5 120.9(4) . . ?
C3 C4 N1 119.5(4) . . ?
C5 C4 N1 119.5(4) . . ?
C6 C5 C4 118.6(4) . . ?
C6 C5 H5 120.7 . . ?
C4 C5 H5 120.7 . . ?
C5 C6 C1 123.2(4) . . ?
C5 C6 H6 118.4 . . ?
C1 C6 H6 118.4 . . ?
N2 C7 C2 128.5(4) . . ?
N2 C7 H7 115.8 . . ?
C2 C7 H7 115.8 . . ?
N2 C8 C13 110.7(3) . . ?
N2 C8 C9 110.8(3) . . ?
C13 C8 C9 111.4(3) . . ?
N2 C8 H8 107.9 . . ?
C13 C8 H8 107.9 . . ?
C9 C8 H8 107.9 . . ?
C8 C9 C10 110.3(4) . . ?
C8 C9 H9A 109.6 . . ?
C10 C9 H9A 109.6 . . ?
C8 C9 H9B 109.6 . . ?
C10 C9 H9B 109.6 . . ?
H9A C9 H9B 108.1 . . ?
C11 C10 C9 112.0(4) . . ?
C11 C10 H10A 109.2 . . ?
C9 C10 H10A 109.2 . . ?
C11 C10 H10B 109.2 . . ?
C9 C10 H10B 109.2 . . ?
H10A C10 H10B 107.9 . . ?
C10 C11 C12 111.1(4) . . ?
C10 C11 H11A 109.4 . . ?
C12 C11 H11A 109.4 . . ?
C10 C11 H11B 109.4 . . ?
C12 C11 H11B 109.4 . . ?
H11A C11 H11B 108.0 . . ?
C11 C12 C13 111.1(4) . . ?
C11 C12 H12A 109.4 . . ?
C13 C12 H12A 109.4 . . ?
C11 C12 H12B 109.4 . . ?
C13 C12 H12B 109.4 . . ?
H12A C12 H12B 108.0 . . ?
C8 C13 C12 109.8(3) . . ?
C8 C13 H13A 109.7 . . ?
C12 C13 H13A 109.7 . . ?
C8 C13 H13B 109.7 . . ?
C12 C13 H13B 109.7 . . ?
H13A C13 H13B 108.2 . . ?
C19 C14 C15 119.4(3) . . ?
C19 C14 C20 116.7(3) . . ?
C15 C14 C20 123.8(3) . . ?
O6 C15 C16 118.5(4) . . ?
O6 C15 C14 124.9(3) . . ?
C16 C15 C14 116.7(4) . . ?
C17 C16 C15 122.7(4) . . ?
C17 C16 H16 118.6 . . ?
C15 C16 H16 118.6 . . ?
C16 C17 C18 119.1(4) . . ?
C16 C17 H17 120.4 . . ?
C18 C17 H17 120.4 . . ?
C19 C18 C17 121.1(4) . . ?
C19 C18 N3 119.6(4) . . ?
C17 C18 N3 119.4(4) . . ?
C18 C19 C14 121.0(4) . . ?
C18 C19 H19 119.5 . . ?
C14 C19 H19 119.5 . . ?
N4 C20 C14 128.1(3) . . ?
N4 C20 H20 115.9 . . ?
C14 C20 H20 115.9 . . ?
N4 C21 C22 110.5(3) . . ?
N4 C21 C26 110.9(3) . . ?
C22 C21 C26 111.6(3) . . ?
N4 C21 H21 107.9 . . ?
C22 C21 H21 107.9 . . ?
C26 C21 H21 107.9 . . ?
C21 C22 C23 111.3(3) . . ?
C21 C22 H22A 109.4 . . ?
C23 C22 H22A 109.4 . . ?
C21 C22 H22B 109.4 . . ?
C23 C22 H22B 109.4 . . ?
H22A C22 H22B 108.0 . . ?
C22 C23 C24 110.0(3) . . ?
C22 C23 H23A 109.7 . . ?
C24 C23 H23A 109.7 . . ?
C22 C23 H23B 109.7 . . ?
C24 C23 H23B 109.7 . . ?
H23A C23 H23B 108.2 . . ?
C25 C24 C23 110.7(3) . . ?
C25 C24 H24A 109.5 . . ?
C23 C24 H24A 109.5 . . ?
C25 C24 H24B 109.5 . . ?
C23 C24 H24B 109.5 . . ?
H24A C24 H24B 108.1 . . ?
C24 C25 C26 110.9(3) . . ?
C24 C25 H25A 109.5 . . ?
C26 C25 H25A 109.5 . . ?
C24 C25 H25B 109.5 . . ?
C26 C25 H25B 109.5 . . ?
H25A C25 H25B 108.0 . . ?
C21 C26 C25 111.6(3) . . ?
C21 C26 H26A 109.3 . . ?
C25 C26 H26A 109.3 . . ?
C21 C26 H26B 109.3 . . ?
C25 C26 H26B 109.3 . . ?
H26A C26 H26B 108.0 . . ?

loop_
_geom_bond_atom_site_label_1
_geom_bond_atom_site_label_2
_geom_bond_distance
_geom_bond_site_symmetry_2
_geom_bond_publ_flag
Cu1 O6 1.916(3) . ?
Cu1 O3 1.923(3) . ?
Cu1 N4 1.997(3) . ?
Cu1 N2 1.998(3) . ?
O1 N1 1.233(4) . ?
O2 N1 1.225(4) . ?
O3 C1 1.293(4) . ?
O4 N3 1.233(4) . ?
O5 N3 1.223(4) . ?
O6 C15 1.290(4) . ?
N1 C4 1.448(5) . ?
N2 C7 1.284(4) . ?
N2 C8 1.479(4) . ?
N3 C18 1.455(5) . ?
N4 C20 1.282(4) . ?
N4 C21 1.473(4) . ?
C1 C6 1.405(5) . ?
C1 C2 1.431(5) . ?
C2 C3 1.395(5) . ?
C2 C7 1.447(5) . ?
C3 C4 1.356(5) . ?
C3 H3 0.9300 . ?
C4 C5 1.393(5) . ?
C5 C6 1.357(5) . ?
C5 H5 0.9300 . ?
C6 H6 0.9300 . ?
C7 H7 0.9300 . ?
C8 C13 1.503(5) . ?
C8 C9 1.503(5) . ?
C8 H8 0.9800 . ?
C9 C10 1.519(5) . ?
C9 H9A 0.9700 . ?
C9 H9B 0.9700 . ?
C10 C11 1.500(6) . ?
C10 H10A 0.9700 . ?
C10 H10B 0.9700 . ?
C11 C12 1.515(6) . ?
C11 H11A 0.9700 . ?
C11 H11B 0.9700 . ?
C12 C13 1.532(5) . ?
C12 H12A 0.9700 . ?
C12 H12B 0.9700 . ?
C13 H13A 0.9700 . ?
C13 H13B 0.9700 . ?
C14 C19 1.395(5) . ?
C14 C15 1.433(5) . ?
C14 C20 1.444(5) . ?
C15 C16 1.416(5) . ?
C16 C17 1.360(5) . ?
C16 H16 0.9300 . ?
C17 C18 1.389(5) . ?
C17 H17 0.9300 . ?
C18 C19 1.362(5) . ?
C19 H19 0.9300 . ?
C20 H20 0.9300 . ?
C21 C22 1.513(5) . ?
C21 C26 1.515(5) . ?
C21 H21 0.9800 . ?
C22 C23 1.521(5) . ?
C22 H22A 0.9700 . ?
C22 H22B 0.9700 . ?
C23 C24 1.529(5) . ?
C23 H23A 0.9700 . ?
C23 H23B 0.9700 . ?
C24 C25 1.503(5) . ?
C24 H24A 0.9700 . ?
C24 H24B 0.9700 . ?
C25 C26 1.517(5) . ?
C25 H25A 0.9700 . ?
C25 H25B 0.9700 . ?
C26 H26A 0.9700 . ?
C26 H26B 0.9700 . ?
